data_7246448
loop_
_publ_author_name
'Lan, Honghong'
'Miao, Shaobin'
'Zhang, Yu'
'Wang, Weizhou'

_publ_section_title
;
 On the inverse correlation between the hydrogen bond strength and
 chalcogen bond strength in the cyclic supramolecular heterosynthon
 [--Se--N&#xE001;]&#x22EF;[HOOC--]
;
_journal_issue 14
_journal_name_full CrystEngComm
_journal_page_first 2159
_journal_page_last 2164
_journal_paper_doi 10.1039/D3CE00100H
_journal_volume 25
_journal_year 2023
_chemical_formula_moiety '3(C6 H4 N2 Se), C9 H6 O6'
_chemical_formula_sum 'C27 H18 N6 O6 Se3'
_chemical_formula_weight 759.35
_space_group_crystal_system monoclinic
_space_group_IT_number 4
_space_group_name_Hall 'P 2yb'
_space_group_name_H-M_alt 'P 1 21 1'
_atom_sites_solution_hydrogens geom
_atom_sites_solution_primary dual
_audit_creation_date 2020-09-18
_audit_creation_method
;
Olex2 1.2
(compiled 2018.05.29 svn.r3508 for OlexSys, GUI svn.r5506)
;
_audit_update_record
;
2023-02-01 deposited with the CCDC.	2023-03-16 downloaded from the CCDC.
;
_cell_angle_alpha 90
_cell_angle_beta 91.977(4)
_cell_angle_gamma 90
_cell_formula_units_Z 2
_cell_length_a 3.9284(2)
_cell_length_b 26.3154(12)
_cell_length_c 13.1324(6)
_cell_measurement_reflns_used 7305
_cell_measurement_temperature 291
_cell_measurement_theta_max 22.5580
_cell_measurement_theta_min 3.8580
_cell_volume 1356.79(11)
_computing_cell_refinement 'CrysAlisPro 1.171.40.53 (Rigaku OD, 2019)'
_computing_data_collection 'CrysAlisPro 1.171.40.53 (Rigaku OD, 2019)'
_computing_data_reduction 'CrysAlisPro 1.171.40.53 (Rigaku OD, 2019)'
_computing_molecular_graphics 'Olex2 (Dolomanov et al., 2009)'
_computing_publication_material 'Olex2 (Dolomanov et al., 2009)'
_computing_structure_refinement 'ShelXL (Sheldrick, 2015)'
_computing_structure_solution 'ShelXT (Sheldrick, 2015)'
_diffrn_ambient_temperature 291
_diffrn_detector 'CCD plate'
_diffrn_detector_area_resol_mean 8.0584
_diffrn_detector_type EosS2
_diffrn_measured_fraction_theta_full 0.997
_diffrn_measured_fraction_theta_max 0.926
_diffrn_measurement_details
;
List of Runs (angles in degrees, time in seconds):

  # Type    Start    End  Width  t~exp~   \w     \q     \k     \f   Frames
#--------------------------------------------------------------------------
  1  \w    -20.00  25.00   1.00   16.80    --  -13.49 -99.00  30.00   45
  2  \w    -86.00 -35.00   1.00   16.80    --  -13.49-178.00 -30.00   51
  3  \w    -54.00  84.00   1.00   16.80    --   14.89   0.00 150.00  138
  4  \w     -1.00  66.00   1.00   16.80    --   14.89-121.00-112.00   67
  5  \w     -2.00  82.00   1.00   16.80    --   14.89  57.00 -90.00   84
  6  \w     -2.00  82.00   1.00   16.80    --   14.89  57.00   0.00   84
  7  \w     -4.00  84.00   1.00   16.80    --   14.89  38.00-150.00   88
  8  \w     35.00  87.00   1.00   16.80    --   14.89 178.00-120.00   52
  9  \w     -5.00  64.00   1.00   16.80    --   14.89-117.00  34.04   69
 10  \w      1.00  68.00   1.00   16.80    --   14.89-124.00 137.59   67
 11  \w    -86.00 -35.00   1.00   16.80    --  -13.49-178.00 -90.00   51
 12  \w    -20.00  25.00   1.00   16.80    --  -13.49 -99.00-180.00   45
 13  \w    -20.00  25.00   1.00   16.80    --  -13.49 -99.00   0.00   45
 14  \w    -20.00  23.00   1.00   16.80    --   14.89 -99.00-180.00   43
 15  \w    -53.00  42.00   1.00   16.80    --   14.89 -77.00 120.00   95
 16  \w    -20.00  54.00   1.00   16.80    --   14.89 -99.00 -60.00   74
;
_diffrn_measurement_device 'four-circle diffractometer'
_diffrn_measurement_device_type 'SuperNova, Single source at offset/far, EosS2'
_diffrn_measurement_method '\w scans'
_diffrn_orient_matrix_type 'CrysAlisPro convention (1999,Acta A55,543-557)'
_diffrn_orient_matrix_UB_11 0.1454289000
_diffrn_orient_matrix_UB_12 -0.0088776000
_diffrn_orient_matrix_UB_13 0.0281540000
_diffrn_orient_matrix_UB_21 0.0587745000
_diffrn_orient_matrix_UB_22 0.0253563000
_diffrn_orient_matrix_UB_23 0.0058390000
_diffrn_orient_matrix_UB_31 -0.0895218000
_diffrn_orient_matrix_UB_32 0.0022307000
_diffrn_orient_matrix_UB_33 0.0457766000
_diffrn_radiation_monochromator mirror
_diffrn_radiation_probe x-ray
_diffrn_radiation_type MoK\a
_diffrn_radiation_wavelength 0.71073
_diffrn_reflns_av_R_equivalents 0.0894
_diffrn_reflns_av_unetI/netI 0.0947
_diffrn_reflns_Laue_measured_fraction_full 0.997
_diffrn_reflns_Laue_measured_fraction_max 0.926
_diffrn_reflns_limit_h_max 5
_diffrn_reflns_limit_h_min -5
_diffrn_reflns_limit_k_max 34
_diffrn_reflns_limit_k_min -34
_diffrn_reflns_limit_l_max 17
_diffrn_reflns_limit_l_min -17
_diffrn_reflns_number 32014
_diffrn_reflns_point_group_measured_fraction_full 0.997
_diffrn_reflns_point_group_measured_fraction_max 0.889
_diffrn_reflns_theta_full 25.242
_diffrn_reflns_theta_max 28.531
_diffrn_reflns_theta_min 3.464
_diffrn_source 'micro-focus sealed X-ray tube'
_diffrn_source_type 'SuperNova (Mo) X-ray Source'
_exptl_absorpt_coefficient_mu 4.122
_exptl_absorpt_correction_T_max 1.00000
_exptl_absorpt_correction_T_min 0.55389
_exptl_absorpt_correction_type multi-scan
_exptl_absorpt_process_details
;
CrysAlisPro 1.171.40.53 (Rigaku Oxford Diffraction, 2019)
Empirical absorption correction using spherical harmonics,
 implemented in SCALE3 ABSPACK scaling algorithm.
;
_exptl_crystal_colour colourless
_exptl_crystal_colour_primary colourless
_exptl_crystal_density_diffrn 1.859
_exptl_crystal_description block
_exptl_crystal_F_000 744
_exptl_crystal_size_max 0.24
_exptl_crystal_size_mid 0.21
_exptl_crystal_size_min 0.2
_refine_diff_density_max 0.702
_refine_diff_density_min -0.608
_refine_diff_density_rms 0.105
_refine_ls_abs_structure_details
;
 Flack x determined using 1661 quotients [(I+)-(I-)]/[(I+)+(I-)]
 (Parsons, Flack and Wagner, Acta Cryst. B69 (2013) 249-259).
;
_refine_ls_abs_structure_Flack 0.452(8)
_refine_ls_extinction_method none
_refine_ls_goodness_of_fit_ref 1.059
_refine_ls_hydrogen_treatment constr
_refine_ls_matrix_type full
_refine_ls_number_parameters 381
_refine_ls_number_reflns 6146
_refine_ls_number_restraints 1
_refine_ls_restrained_S_all 1.059
_refine_ls_R_factor_all 0.0936
_refine_ls_R_factor_gt 0.0660
_refine_ls_shift/su_max 0.000
_refine_ls_shift/su_mean 0.000
_refine_ls_structure_factor_coef Fsqd
_refine_ls_weighting_details 'w=1/[\s^2^(Fo^2^)+(0.0265P)^2^+3.3795P] where P=(Fo^2^+2Fc^2^)/3'
_refine_ls_weighting_scheme calc
_refine_ls_wR_factor_gt 0.1020
_refine_ls_wR_factor_ref 0.1107
_reflns_Friedel_coverage 0.880
_reflns_Friedel_fraction_full 0.997
_reflns_Friedel_fraction_max 0.850
_reflns_number_gt 4825
_reflns_number_total 6146
_reflns_threshold_expression 'I > 2\s(I)'
_cod_data_source_file d3ce00100h2.cif
_cod_data_source_block miao202014-4
_cod_depositor_comments 'Adding full bibliography for 7246446--7246448.cif.'
_cod_database_code 7246448
_shelx_shelxl_version_number 2014/7
_shelx_space_group_comment
;
The symmetry employed for this shelxl refinement is uniquely defined
by the following loop, which should always be used as a source of
symmetry information in preference to the above space-group names.
They are only intended as comments.
;
_reflns_odcompleteness_completeness 99.61
_reflns_odcompleteness_iscentric 1
_reflns_odcompleteness_theta 25.30
_olex2_refinement_description
;
1. Fixed Uiso
 At 1.2 times of:
  All C(H) groups
 At 1.5 times of:
  All O(H) groups
2.a Aromatic/amide H refined with riding coordinates:
 C12(H12), C13(H13), C14(H14), C15(H15), C24(H24), C25(H25), C26(H26),
 C27(H27), C18(H18), C19(H19), C20(H20), C21(H21), C2(H2), C4(H4A), C6(H6A)
2.b Tetrahedral OH refined with riding coordinates:
 O6(H6)
2.c Idealised tetrahedral OH refined as rotating group:
 O1(H1), O4(H4)
;
_olex2_submission_special_instructions 'No special instructions were received'
_oxdiff_exptl_absorpt_empirical_details
;
Empirical correction (ABSPACK) includes:
- Absorption correction using spherical harmonics
- Frame scaling
;
_oxdiff_exptl_absorpt_empirical_full_max 1.529
_oxdiff_exptl_absorpt_empirical_full_min 0.566

loop_
_space_group_symop_operation_xyz
'x, y, z'
'-x, y+1/2, -z'

loop_
_atom_site_label
_atom_site_type_symbol
_atom_site_fract_x
_atom_site_fract_y
_atom_site_fract_z
_atom_site_U_iso_or_equiv
_atom_site_adp_type
_atom_site_occupancy
_atom_site_site_symmetry_order
_atom_site_calc_flag
_atom_site_refinement_flags_posn
_atom_site_refinement_flags_adp
_atom_site_refinement_flags_occupancy
_atom_site_disorder_assembly
_atom_site_disorder_group
Se1 Se -0.1249(3) 0.30924(4) 0.92622(8) 0.0336(3) Uani 1 1 d . . . . .
N1 N -0.202(3) 0.2427(4) 0.9235(7) 0.039(3) Uani 1 1 d . . . . .
N2 N -0.310(3) 0.3188(3) 0.8012(6) 0.035(2) Uani 1 1 d . . . . .
C10 C -0.420(3) 0.2741(4) 0.7658(8) 0.031(3) Uani 1 1 d . . . . .
C11 C -0.356(3) 0.2318(4) 0.8341(8) 0.034(3) Uani 1 1 d . . . . .
C12 C -0.461(4) 0.1823(4) 0.8036(10) 0.048(3) Uani 1 1 d . . . . .
H12 H -0.4293 0.1548 0.8475 0.058 Uiso 1 1 calc R . . . .
C13 C -0.608(4) 0.1755(5) 0.7098(10) 0.049(4) Uani 1 1 d . . . . .
H13 H -0.6671 0.1429 0.6881 0.059 Uiso 1 1 calc R . . . .
C14 C -0.673(3) 0.2177(5) 0.6438(9) 0.048(4) Uani 1 1 d . . . . .
H14 H -0.7822 0.2121 0.5808 0.057 Uiso 1 1 calc R . . . .
C15 C -0.582(3) 0.2656(5) 0.6701(9) 0.042(3) Uani 1 1 d . . . . .
H15 H -0.6256 0.2925 0.6256 0.051 Uiso 1 1 calc R . . . .
Se2 Se -0.1057(3) 0.69992(4) 0.89201(8) 0.0334(3) Uani 1 1 d . . . . .
N3 N -0.168(2) 0.7673(3) 0.8783(7) 0.032(2) Uani 1 1 d . . . . .
N4 N -0.307(3) 0.6860(3) 0.7693(7) 0.036(2) Uani 1 1 d . . . . .
C22 C -0.329(3) 0.7743(4) 0.7877(8) 0.031(3) Uani 1 1 d . . . . .
C23 C -0.405(3) 0.7291(4) 0.7278(8) 0.025(2) Uani 1 1 d . . . . .
C24 C -0.578(3) 0.7343(4) 0.6313(9) 0.040(3) Uani 1 1 d . . . . .
H24 H -0.6285 0.7059 0.5915 0.048 Uiso 1 1 calc R . . . .
C25 C -0.667(3) 0.7810(5) 0.5990(10) 0.045(3) Uani 1 1 d . . . . .
H25 H -0.7850 0.7846 0.5367 0.054 Uiso 1 1 calc R . . . .
C26 C -0.587(3) 0.8254(4) 0.6576(9) 0.039(3) Uani 1 1 d . . . . .
H26 H -0.6515 0.8570 0.6319 0.047 Uiso 1 1 calc R . . . .
C27 C -0.422(3) 0.8228(4) 0.7488(8) 0.035(3) Uani 1 1 d . . . . .
H27 H -0.3692 0.8522 0.7854 0.042 Uiso 1 1 calc R . . . .
Se3 Se 0.7851(3) 0.42712(4) 0.09038(8) 0.0353(3) Uani 1 1 d . . . . .
N5 N 0.980(2) 0.4257(4) -0.0306(7) 0.038(2) Uani 1 1 d . . . . .
N6 N 0.837(2) 0.4952(4) 0.1035(7) 0.035(2) Uani 1 1 d . . . . .
C16 C 0.990(3) 0.5102(4) 0.0212(8) 0.029(2) Uani 1 1 d . . . . .
C17 C 1.072(3) 0.4725(4) -0.0501(8) 0.029(2) Uani 1 1 d . . . . .
C18 C 1.245(3) 0.4870(5) -0.1413(8) 0.038(3) Uani 1 1 d . . . . .
H18 H 1.3008 0.4627 -0.1893 0.045 Uiso 1 1 calc R . . . .
C19 C 1.323(3) 0.5351(5) -0.1552(9) 0.048(3) Uani 1 1 d . . . . .
H19 H 1.4309 0.5446 -0.2142 0.057 Uiso 1 1 calc R . . . .
C20 C 1.245(3) 0.5732(5) -0.0811(10) 0.043(3) Uani 1 1 d . . . . .
H20 H 1.3089 0.6067 -0.0929 0.052 Uiso 1 1 calc R . . . .
C21 C 1.085(3) 0.5623(5) 0.0042(10) 0.043(3) Uani 1 1 d . . . . .
H21 H 1.0358 0.5875 0.0510 0.052 Uiso 1 1 calc R . . . .
O1 O -0.243(2) 0.4107(3) 0.6957(6) 0.041(2) Uani 1 1 d . . . . .
H1 H -0.2556 0.3834 0.7252 0.061 Uiso 1 1 calc GR . . . .
O2 O -0.040(3) 0.3631(3) 0.5720(6) 0.051(3) Uani 1 1 d . . . . .
O3 O 0.474(2) 0.4461(3) 0.2765(6) 0.045(2) Uani 1 1 d . . . . .
O4 O 0.488(2) 0.5306(3) 0.2693(5) 0.039(2) Uani 1 1 d . . . . .
H4 H 0.5867 0.5250 0.2165 0.059 Uiso 1 1 calc GR . . . .
O5 O -0.024(3) 0.6337(3) 0.5370(6) 0.053(3) Uani 1 1 d . . . . .
O6 O -0.215(2) 0.5948(3) 0.6731(6) 0.044(2) Uani 1 1 d . . . . .
H6 H -0.2537 0.6239 0.6916 0.067 Uiso 1 1 calc R . . . .
C1 C -0.016(3) 0.4524(4) 0.5554(7) 0.025(2) Uani 1 1 d . . . . .
C2 C 0.142(3) 0.4497(4) 0.4610(7) 0.025(2) Uani 1 1 d . . . . .
H2 H 0.1896 0.4181 0.4332 0.031 Uiso 1 1 calc R . . . .
C3 C 0.229(3) 0.4934(4) 0.4087(7) 0.023(2) Uani 1 1 d . . . . .
C4 C 0.152(3) 0.5402(4) 0.4496(7) 0.028(2) Uani 1 1 d . . . . .
H4A H 0.2062 0.5695 0.4142 0.033 Uiso 1 1 calc R . . . .
C5 C -0.003(3) 0.5444(4) 0.5421(7) 0.023(2) Uani 1 1 d . . . . .
C6 C -0.083(3) 0.5001(4) 0.5953(8) 0.027(2) Uani 1 1 d . . . . .
H6A H -0.1825 0.5026 0.6584 0.033 Uiso 1 1 calc R . . . .
C7 C -0.096(3) 0.4042(4) 0.6082(8) 0.030(3) Uani 1 1 d . . . . .
C8 C 0.407(3) 0.4872(5) 0.3121(8) 0.034(3) Uani 1 1 d . . . . .
C9 C -0.081(3) 0.5958(4) 0.5834(8) 0.028(2) Uani 1 1 d . . . . .

loop_
_atom_site_aniso_label
_atom_site_aniso_U_11
_atom_site_aniso_U_22
_atom_site_aniso_U_33
_atom_site_aniso_U_23
_atom_site_aniso_U_13
_atom_site_aniso_U_12
Se1 0.0429(7) 0.0280(6) 0.0300(6) 0.0017(5) 0.0030(5) -0.0034(5)
N1 0.053(7) 0.032(6) 0.030(5) 0.002(4) 0.000(5) 0.004(5)
N2 0.049(6) 0.023(5) 0.033(5) 0.001(4) 0.010(4) -0.003(5)
C10 0.029(7) 0.038(7) 0.026(6) 0.005(5) 0.008(5) 0.004(5)
C11 0.032(7) 0.034(7) 0.036(7) -0.002(5) -0.001(5) 0.004(5)
C12 0.069(10) 0.024(6) 0.053(8) 0.000(5) -0.003(7) -0.003(6)
C13 0.054(9) 0.033(7) 0.059(9) -0.018(6) -0.009(7) 0.008(6)
C14 0.041(8) 0.064(10) 0.037(7) -0.013(6) -0.008(6) 0.001(7)
C15 0.046(8) 0.052(8) 0.029(6) -0.005(6) -0.005(6) 0.008(6)
Se2 0.0417(7) 0.0267(6) 0.0318(6) -0.0010(5) 0.0018(5) 0.0063(6)
N3 0.032(6) 0.020(5) 0.044(6) -0.006(4) 0.005(5) 0.003(4)
N4 0.043(7) 0.026(6) 0.038(5) 0.001(4) 0.000(5) 0.003(4)
C22 0.034(7) 0.022(6) 0.037(7) 0.003(5) -0.001(5) 0.002(5)
C23 0.032(7) 0.016(5) 0.028(6) 0.000(4) 0.012(5) -0.003(5)
C24 0.051(9) 0.033(7) 0.037(7) -0.006(5) -0.003(6) -0.003(6)
C25 0.044(8) 0.052(8) 0.039(7) 0.015(6) 0.000(6) 0.004(7)
C26 0.041(8) 0.027(7) 0.049(7) -0.002(5) -0.004(6) 0.010(5)
C27 0.041(7) 0.028(7) 0.036(6) -0.002(5) 0.000(5) 0.002(5)
Se3 0.0402(7) 0.0313(6) 0.0348(6) 0.0056(5) 0.0069(5) -0.0035(6)
N5 0.038(6) 0.031(5) 0.043(5) -0.008(5) 0.001(4) 0.001(5)
N6 0.038(6) 0.035(6) 0.032(6) -0.006(4) 0.004(4) -0.005(5)
C16 0.026(6) 0.035(7) 0.025(6) 0.000(4) -0.001(5) -0.001(5)
C17 0.028(6) 0.030(6) 0.029(6) 0.005(5) 0.007(5) 0.001(5)
C18 0.043(8) 0.052(8) 0.018(6) 0.011(5) 0.011(5) 0.002(6)
C19 0.037(8) 0.066(10) 0.041(7) 0.020(7) 0.017(6) 0.005(7)
C20 0.030(7) 0.033(7) 0.066(8) 0.018(6) 0.003(6) 0.006(6)
C21 0.047(9) 0.034(7) 0.049(7) -0.005(5) 0.010(7) 0.004(6)
O1 0.074(6) 0.017(4) 0.032(4) 0.004(3) 0.020(4) -0.001(4)
O2 0.089(8) 0.018(4) 0.048(5) -0.005(4) 0.018(5) 0.001(5)
O3 0.070(6) 0.032(5) 0.036(4) -0.006(4) 0.018(4) 0.004(4)
O4 0.056(6) 0.034(5) 0.029(4) -0.001(3) 0.020(4) -0.005(4)
O5 0.095(8) 0.022(4) 0.044(5) 0.004(4) 0.017(5) 0.000(5)
O6 0.080(7) 0.023(4) 0.031(4) -0.004(3) 0.023(4) 0.002(4)
C1 0.023(6) 0.029(6) 0.024(5) -0.002(4) -0.009(4) 0.003(5)
C2 0.030(6) 0.024(6) 0.023(5) -0.003(4) -0.002(5) 0.003(5)
C3 0.025(6) 0.022(6) 0.023(5) -0.006(4) -0.005(4) -0.003(4)
C4 0.035(7) 0.026(6) 0.022(5) -0.002(4) -0.002(5) -0.006(5)
C5 0.029(6) 0.018(5) 0.023(5) -0.004(4) -0.002(4) 0.001(4)
C6 0.030(6) 0.025(5) 0.027(6) 0.001(4) 0.004(5) -0.004(5)
C7 0.032(7) 0.026(6) 0.032(6) 0.001(5) -0.005(5) -0.003(5)
C8 0.028(6) 0.042(7) 0.032(6) -0.001(5) -0.002(5) -0.002(5)
C9 0.034(7) 0.023(6) 0.025(6) -0.003(5) -0.002(5) 0.002(5)

loop_
_atom_type_symbol
_atom_type_description
_atom_type_scat_dispersion_real
_atom_type_scat_dispersion_imag
_atom_type_scat_source
C C 0.0033 0.0016 'International Tables Vol C Tables 4.2.6.8 and 6.1.1.4'
H H 0.0000 0.0000 'International Tables Vol C Tables 4.2.6.8 and 6.1.1.4'
N N 0.0061 0.0033 'International Tables Vol C Tables 4.2.6.8 and 6.1.1.4'
O O 0.0106 0.0060 'International Tables Vol C Tables 4.2.6.8 and 6.1.1.4'
Se Se -0.0929 2.2259 'International Tables Vol C Tables 4.2.6.8 and 6.1.1.4'

loop_
_geom_angle_atom_site_label_1
_geom_angle_atom_site_label_2
_geom_angle_atom_site_label_3
_geom_angle
_geom_angle_site_symmetry_1
_geom_angle_site_symmetry_3
_geom_angle_publ_flag
N1 Se1 N2 93.3(4) . . ?
C11 N1 Se1 107.5(8) . . ?
C10 N2 Se1 108.2(7) . . ?
N2 C10 C11 114.6(10) . . ?
N2 C10 C15 125.7(11) . . ?
C15 C10 C11 119.7(11) . . ?
N1 C11 C10 116.4(10) . . ?
N1 C11 C12 124.4(11) . . ?
C12 C11 C10 119.2(10) . . ?
C11 C12 H12 120.4 . . ?
C13 C12 C11 119.2(11) . . ?
C13 C12 H12 120.4 . . ?
C12 C13 H13 119.6 . . ?
C12 C13 C14 120.8(12) . . ?
C14 C13 H13 119.6 . . ?
C13 C14 H14 119.0 . . ?
C15 C14 C13 122.0(11) . . ?
C15 C14 H14 119.0 . . ?
C10 C15 H15 120.5 . . ?
C14 C15 C10 118.9(12) . . ?
C14 C15 H15 120.5 . . ?
N3 Se2 N4 93.3(4) . . ?
C22 N3 Se2 106.4(7) . . ?
C23 N4 Se2 107.9(7) . . ?
N3 C22 C23 116.6(9) . . ?
N3 C22 C27 123.5(10) . . ?
C27 C22 C23 119.9(10) . . ?
N4 C23 C22 115.7(9) . . ?
N4 C23 C24 125.3(10) . . ?
C24 C23 C22 119.0(10) . . ?
C23 C24 H24 120.6 . . ?
C25 C24 C23 118.8(11) . . ?
C25 C24 H24 120.6 . . ?
C24 C25 H25 119.1 . . ?
C24 C25 C26 121.9(11) . . ?
C26 C25 H25 119.1 . . ?
C25 C26 H26 119.0 . . ?
C27 C26 C25 122.1(11) . . ?
C27 C26 H26 119.0 . . ?
C22 C27 H27 120.8 . . ?
C26 C27 C22 118.4(10) . . ?
C26 C27 H27 120.8 . . ?
N5 Se3 N6 93.2(4) . . ?
C17 N5 Se3 106.5(8) . . ?
C16 N6 Se3 105.8(7) . . ?
N6 C16 C17 117.0(10) . . ?
N6 C16 C21 122.8(10) . . ?
C17 C16 C21 120.1(10) . . ?
N5 C17 C16 117.5(10) . . ?
N5 C17 C18 123.4(11) . . ?
C16 C17 C18 119.1(10) . . ?
C17 C18 H18 120.4 . . ?
C19 C18 C17 119.1(11) . . ?
C19 C18 H18 120.4 . . ?
C18 C19 H19 119.3 . . ?
C18 C19 C20 121.4(11) . . ?
C20 C19 H19 119.3 . . ?
C19 C20 H20 118.8 . . ?
C21 C20 C19 122.4(12) . . ?
C21 C20 H20 118.8 . . ?
C16 C21 H21 121.1 . . ?
C20 C21 C16 117.9(12) . . ?
C20 C21 H21 121.1 . . ?
C7 O1 H1 109.5 . . ?
C8 O4 H4 109.5 . . ?
C9 O6 H6 109.5 . . ?
C2 C1 C7 118.4(9) . . ?
C6 C1 C2 118.3(9) . . ?
C6 C1 C7 123.3(9) . . ?
C1 C2 H2 119.4 . . ?
C3 C2 C1 121.2(9) . . ?
C3 C2 H2 119.4 . . ?
C2 C3 C8 117.7(9) . . ?
C4 C3 C2 119.0(10) . . ?
C4 C3 C8 123.3(10) . . ?
C3 C4 H4A 119.2 . . ?
C3 C4 C5 121.5(10) . . ?
C5 C4 H4A 119.2 . . ?
C4 C5 C6 119.0(9) . . ?
C4 C5 C9 119.6(9) . . ?
C6 C5 C9 121.4(9) . . ?
C1 C6 C5 121.0(9) . . ?
C1 C6 H6A 119.5 . . ?
C5 C6 H6A 119.5 . . ?
O1 C7 C1 113.8(9) . . ?
O2 C7 O1 123.7(10) . . ?
O2 C7 C1 122.5(10) . . ?
O3 C8 O4 123.5(11) . . ?
O3 C8 C3 123.0(10) . . ?
O4 C8 C3 113.5(9) . . ?
O5 C9 O6 124.5(10) . . ?
O5 C9 C5 121.8(10) . . ?
O6 C9 C5 113.7(9) . . ?

loop_
_geom_bond_atom_site_label_1
_geom_bond_atom_site_label_2
_geom_bond_distance
_geom_bond_site_symmetry_2
_geom_bond_publ_flag
Se1 N1 1.778(10) . ?
Se1 N2 1.790(9) . ?
N1 C11 1.334(14) . ?
N2 C10 1.331(14) . ?
C10 C11 1.446(15) . ?
C10 C15 1.408(16) . ?
C11 C12 1.420(16) . ?
C12 H12 0.9300 . ?
C12 C13 1.354(17) . ?
C13 H13 0.9300 . ?
C13 C14 1.428(18) . ?
C14 H14 0.9300 . ?
C14 C15 1.351(17) . ?
C15 H15 0.9300 . ?
Se2 N3 1.798(9) . ?
Se2 N4 1.807(9) . ?
N3 C22 1.342(14) . ?
N4 C23 1.310(13) . ?
C22 C23 1.452(14) . ?
C22 C27 1.418(15) . ?
C23 C24 1.425(16) . ?
C24 H24 0.9300 . ?
C24 C25 1.343(16) . ?
C25 H25 0.9300 . ?
C25 C26 1.426(16) . ?
C26 H26 0.9300 . ?
C26 C27 1.344(16) . ?
C27 H27 0.9300 . ?
Se3 N5 1.787(9) . ?
Se3 N6 1.811(9) . ?
N5 C17 1.311(14) . ?
N6 C16 1.316(13) . ?
C16 C17 1.410(15) . ?
C16 C21 1.438(16) . ?
C17 C18 1.449(14) . ?
C18 H18 0.9300 . ?
C18 C19 1.317(16) . ?
C19 H19 0.9300 . ?
C19 C20 1.438(18) . ?
C20 H20 0.9300 . ?
C20 C21 1.335(17) . ?
C21 H21 0.9300 . ?
O1 H1 0.8200 . ?
O1 C7 1.314(13) . ?
O2 C7 1.205(13) . ?
O3 C8 1.209(13) . ?
O4 H4 0.8200 . ?
O4 C8 1.317(13) . ?
O5 C9 1.193(12) . ?
O6 H6 0.8200 . ?
O6 C9 1.306(12) . ?
C1 C2 1.407(13) . ?
C1 C6 1.389(15) . ?
C1 C7 1.486(14) . ?
C2 H2 0.9300 . ?
C2 C3 1.387(13) . ?
C3 C4 1.382(14) . ?
C3 C8 1.479(15) . ?
C4 H4A 0.9300 . ?
C4 C5 1.382(14) . ?
C5 C6 1.401(14) . ?
C5 C9 1.493(14) . ?
C6 H6A 0.9300 . ?

loop_
_geom_hbond_atom_site_label_D
_geom_hbond_atom_site_label_H
_geom_hbond_atom_site_label_A
_geom_hbond_distance_DH
_geom_hbond_distance_HA
_geom_hbond_distance_DA
_geom_hbond_angle_DHA
_geom_hbond_site_symmetry_A
O1 H1 N2 0.82 1.99 2.805(11) 176.6 .
O4 H4 N6 0.82 1.97 2.773(11) 166.3 .
O6 H6 N4 0.82 1.94 2.742(11) 165.2 .
